data_7130300
loop_
_publ_author_name
'Pedrazzani, Riccardo'
'Pinosa, Emanuele'
'Bertuzzi, Giulio'
'MONARI, MAGDA'
'Lauzon, Samuel'
'Ollevier, Thierry'
'Bandini, Marco'

_publ_section_title
;
 Convenient synthesis of tricyclic N(1)-C(2)-fused oxazino-indolones via
 [Au(I)] catalyzed hydrocarboxylation of allenes
;
_journal_name_full 'Chemical Communications'
_journal_paper_doi 10.1039/D2CC02303B
_journal_year 2022
_chemical_absolute_configuration syn
_chemical_formula_sum 'C31 H40 Au Cl N2 O'
_chemical_formula_weight 689.06
_space_group_crystal_system orthorhombic
_space_group_IT_number 19
_space_group_name_Hall 'P 2ac 2ab'
_space_group_name_H-M_alt 'P 21 21 21'
_atom_sites_solution_hydrogens geom
_audit_creation_method SHELXL-2018/3
_audit_update_record
;
2022-04-19 deposited with the CCDC.	2022-06-28 downloaded from the CCDC.
;
_cell_angle_alpha 90
_cell_angle_beta 90
_cell_angle_gamma 90
_cell_formula_units_Z 4
_cell_length_a 12.7402(8)
_cell_length_b 13.7979(8)
_cell_length_c 16.0681(9)
_cell_measurement_reflns_used 9352
_cell_measurement_temperature 100(2)
_cell_measurement_theta_max 30.53
_cell_measurement_theta_min 2.93
_cell_volume 2824.6(3)
_computing_cell_refinement 'Bruker SAINT'
_computing_data_collection 'Bruker APEX2'
_computing_data_reduction 'Bruker SAINT'
_computing_molecular_graphics 'Bruker SHELXTL'
_computing_publication_material 'Bruker SHELXTL'
_computing_structure_refinement 'SHELXL-2018/3 (Sheldrick, 2018)'
_computing_structure_solution 'SHELXT 2014/5 (Sheldrick, 2014)'
_diffrn_ambient_temperature 100(2)
_diffrn_measured_fraction_theta_full 1.000
_diffrn_measured_fraction_theta_max 0.998
_diffrn_measurement_device_type 'Bruker APEX-II CCD'
_diffrn_measurement_method '\f and \w scans'
_diffrn_radiation_type MoK\a
_diffrn_radiation_wavelength 0.71073
_diffrn_reflns_av_R_equivalents 0.0600
_diffrn_reflns_av_unetI/netI 0.0345
_diffrn_reflns_Laue_measured_fraction_full 1.000
_diffrn_reflns_Laue_measured_fraction_max 0.998
_diffrn_reflns_limit_h_max 18
_diffrn_reflns_limit_h_min -18
_diffrn_reflns_limit_k_max 19
_diffrn_reflns_limit_k_min -19
_diffrn_reflns_limit_l_max 22
_diffrn_reflns_limit_l_min -22
_diffrn_reflns_number 63032
_diffrn_reflns_point_group_measured_fraction_full 1.000
_diffrn_reflns_point_group_measured_fraction_max 0.997
_diffrn_reflns_theta_full 25.242
_diffrn_reflns_theta_max 30.572
_diffrn_reflns_theta_min 1.945
_exptl_absorpt_coefficient_mu 5.329
_exptl_absorpt_correction_T_max 0.7411
_exptl_absorpt_correction_T_min 0.3475
_exptl_absorpt_correction_type multi-scan
_exptl_absorpt_process_details SADABS
_exptl_crystal_colour colourless
_exptl_crystal_density_diffrn 1.620
_exptl_crystal_description prism
_exptl_crystal_F_000 1376
_exptl_crystal_size_max 0.24
_exptl_crystal_size_mid 0.13
_exptl_crystal_size_min 0.10
_refine_diff_density_max 1.638
_refine_diff_density_min -0.748
_refine_diff_density_rms 0.083
_refine_ls_abs_structure_details
;
 Flack x determined using 3673 quotients [(I+)-(I-)]/[(I+)+(I-)]
 (Parsons, Flack and Wagner, Acta Cryst. B69 (2013) 249-259).
;
_refine_ls_abs_structure_Flack 0.052(3)
_refine_ls_extinction_method none
_refine_ls_goodness_of_fit_ref 1.024
_refine_ls_hydrogen_treatment constr
_refine_ls_matrix_type full
_refine_ls_number_parameters 330
_refine_ls_number_reflns 8646
_refine_ls_number_restraints 0
_refine_ls_restrained_S_all 1.024
_refine_ls_R_factor_all 0.0176
_refine_ls_R_factor_gt 0.0169
_refine_ls_shift/su_max 0.004
_refine_ls_shift/su_mean 0.000
_refine_ls_structure_factor_coef Fsqd
_refine_ls_weighting_details 'w=1/[\s^2^(Fo^2^)+(0.0059P)^2^] where P=(Fo^2^+2Fc^2^)/3'
_refine_ls_weighting_scheme calc
_refine_ls_wR_factor_gt 0.0384
_refine_ls_wR_factor_ref 0.0385
_reflns_Friedel_coverage 0.803
_reflns_Friedel_fraction_full 0.999
_reflns_Friedel_fraction_max 0.996
_reflns_number_gt 8471
_reflns_number_total 8646
_reflns_threshold_expression 'I > 2\s(I)'
_cod_data_source_file d2cc02303b2.cif
_cod_data_source_block shelx_CCDC7
_cod_database_code 7130300
_shelx_shelxl_version_number 2018/3
_shelx_space_group_comment
;
The symmetry employed for this shelxl refinement is uniquely defined
by the following loop, which should always be used as a source of
symmetry information in preference to the above space-group names.
They are only intended as comments.
;

loop_
_space_group_symop_operation_xyz
'x, y, z'
'-x+1/2, -y, z+1/2'
'-x, y+1/2, -z+1/2'
'x+1/2, -y+1/2, -z'

loop_
_atom_site_label
_atom_site_type_symbol
_atom_site_fract_x
_atom_site_fract_y
_atom_site_fract_z
_atom_site_U_iso_or_equiv
_atom_site_adp_type
_atom_site_occupancy
_atom_site_site_symmetry_order
_atom_site_calc_flag
_atom_site_refinement_flags_posn
_atom_site_refinement_flags_adp
_atom_site_refinement_flags_occupancy
_atom_site_disorder_assembly
_atom_site_disorder_group
Au1 Au 0.83919(2) 0.60582(2) 0.40885(2) 0.01120(3) Uani 1 1 d . . . . .
Cl1 Cl 0.97362(6) 0.55087(6) 0.32788(5) 0.01997(15) Uani 1 1 d . . . . .
O1 O 0.89190(17) 0.44122(16) 0.62619(14) 0.0159(4) Uani 1 1 d . . . . .
N1 N 0.6708(2) 0.73644(17) 0.47135(15) 0.0124(5) Uani 1 1 d . . . . .
N2 N 0.72013(19) 0.64314(18) 0.57105(15) 0.0113(5) Uani 1 1 d . . . . .
C1 C 0.7323(2) 0.6586(2) 0.48713(17) 0.0107(5) Uani 1 1 d . . . . .
C9 C 0.7234(2) 0.3939(2) 0.56966(16) 0.0119(5) Uani 1 1 d . . . . .
C7 C 0.7599(2) 0.5670(2) 0.62110(19) 0.0132(5) Uani 1 1 d . . . . .
C19 C 0.6511(2) 0.7724(2) 0.38811(17) 0.0130(5) Uani 1 1 d . . . . .
C3 C 0.6558(2) 0.7160(2) 0.60622(17) 0.0126(5) Uani 1 1 d . . . . .
C2 C 0.6243(2) 0.7734(2) 0.54163(19) 0.0142(6) Uani 1 1 d . . . . .
H2 H 0.579168 0.828045 0.544720 0.017 Uiso 1 1 calc R U . . .
C4 C 0.6407(2) 0.7200(2) 0.6935(2) 0.0173(6) Uani 1 1 d . . . . .
H4 H 0.599456 0.769909 0.717796 0.021 Uiso 1 1 calc R U . . .
C10 C 0.7713(2) 0.3187(2) 0.5097(2) 0.0171(6) Uani 1 1 d . . . . .
H10A H 0.790204 0.350708 0.456652 0.021 Uiso 1 1 calc R U . . .
H10B H 0.836155 0.291609 0.534421 0.021 Uiso 1 1 calc R U . . .
C13 C 0.5441(3) 0.3513(2) 0.5145(2) 0.0187(6) Uani 1 1 d . . . . .
H13 H 0.478549 0.378495 0.489442 0.022 Uiso 1 1 calc R U . . .
C31 C 0.9849(3) 0.4936(2) 0.6080(2) 0.0208(7) Uani 1 1 d . . . . .
H31A H 0.998573 0.491050 0.547986 0.031 Uiso 1 1 calc R U . . .
H31B H 1.044040 0.464778 0.638047 0.031 Uiso 1 1 calc R U . . .
H31C H 0.976242 0.561273 0.625250 0.031 Uiso 1 1 calc R U . . .
C22 C 0.6103(3) 0.8398(2) 0.2312(2) 0.0218(7) Uani 1 1 d . . . . .
H22 H 0.596107 0.862958 0.176681 0.026 Uiso 1 1 calc R U . . .
C6 C 0.7442(3) 0.5743(2) 0.70451(19) 0.0172(6) Uani 1 1 d . . . . .
H6 H 0.773176 0.525863 0.739631 0.021 Uiso 1 1 calc R U . . .
C5 C 0.6862(3) 0.6512(2) 0.74179(19) 0.0192(7) Uani 1 1 d . . . . .
H5 H 0.679454 0.654316 0.800613 0.023 Uiso 1 1 calc R U . . .
C16 C 0.6664(3) 0.1866(2) 0.5750(2) 0.0240(7) Uani 1 1 d . . . . .
H16A H 0.730817 0.158591 0.599689 0.029 Uiso 1 1 calc R U . . .
H16B H 0.616012 0.133350 0.564856 0.029 Uiso 1 1 calc R U . . .
C28 C 0.8039(2) 0.8893(2) 0.4060(2) 0.0192(5) Uani 1 1 d . . . . .
H28 H 0.812334 0.849783 0.457696 0.023 Uiso 1 1 calc R U . . .
C14 C 0.6219(3) 0.4334(2) 0.5306(2) 0.0158(6) Uani 1 1 d . . . . .
H14A H 0.589821 0.481544 0.568569 0.019 Uiso 1 1 calc R U . . .
H14B H 0.638568 0.466360 0.477549 0.019 Uiso 1 1 calc R U . . .
C8 C 0.8047(2) 0.4768(2) 0.58017(18) 0.0126(5) Uani 1 1 d . . . . .
H8 H 0.830329 0.495363 0.523526 0.015 Uiso 1 1 calc R U . . .
C24 C 0.7144(2) 0.8468(2) 0.3569(2) 0.0151(6) Uani 1 1 d . . . . .
C11 C 0.6932(3) 0.2368(2) 0.4928(2) 0.0204(7) Uani 1 1 d . . . . .
H11 H 0.725335 0.188789 0.453758 0.024 Uiso 1 1 calc R U . . .
C29 C 0.9068(3) 0.8845(3) 0.3581(2) 0.0303(8) Uani 1 1 d . . . . .
H29A H 0.921539 0.817054 0.342813 0.045 Uiso 1 1 calc R U . . .
H29B H 0.963834 0.909223 0.393119 0.045 Uiso 1 1 calc R U . . .
H29C H 0.901423 0.923952 0.307616 0.045 Uiso 1 1 calc R U . . .
C12 C 0.5932(3) 0.2782(2) 0.4542(2) 0.0214(7) Uani 1 1 d . . . . .
H12A H 0.542896 0.225171 0.442713 0.026 Uiso 1 1 calc R U . . .
H12B H 0.610154 0.310549 0.400846 0.026 Uiso 1 1 calc R U . . .
C20 C 0.5679(2) 0.7305(2) 0.34360(19) 0.0152(6) Uani 1 1 d . . . . .
C21 C 0.5493(3) 0.7663(2) 0.2641(2) 0.0195(6) Uani 1 1 d . . . . .
H21 H 0.493762 0.739822 0.231818 0.023 Uiso 1 1 calc R U . . .
C23 C 0.6914(2) 0.8799(2) 0.2764(2) 0.0196(6) Uani 1 1 d . . . . .
H23 H 0.732227 0.930589 0.252779 0.024 Uiso 1 1 calc R U . . .
C25 C 0.5047(2) 0.6466(2) 0.3770(2) 0.0185(6) Uani 1 1 d . . . . .
H25 H 0.517247 0.642991 0.438393 0.022 Uiso 1 1 calc R U . . .
C18 C 0.6185(3) 0.2603(2) 0.6349(2) 0.0217(7) Uani 1 1 d . . . . .
H18 H 0.601245 0.227303 0.688591 0.026 Uiso 1 1 calc R U . . .
C17 C 0.5175(3) 0.3012(2) 0.5967(2) 0.0228(6) Uani 1 1 d . . . . .
H17A H 0.466772 0.248072 0.586755 0.027 Uiso 1 1 calc R U . . .
H17B H 0.484952 0.348198 0.635493 0.027 Uiso 1 1 calc R U . . .
C30 C 0.7793(3) 0.9935(3) 0.4323(3) 0.0417(12) Uani 1 1 d . . . . .
H30A H 0.764454 1.032648 0.382794 0.063 Uiso 1 1 calc R U . . .
H30B H 0.839658 1.020723 0.461909 0.063 Uiso 1 1 calc R U . . .
H30C H 0.717839 0.993665 0.469008 0.063 Uiso 1 1 calc R U . . .
C15 C 0.6959(3) 0.3431(2) 0.65184(19) 0.0165(6) Uani 1 1 d . . . . .
H15A H 0.664126 0.390184 0.690880 0.020 Uiso 1 1 calc R U . . .
H15B H 0.760506 0.316954 0.677722 0.020 Uiso 1 1 calc R U . . .
C27 C 0.3870(3) 0.6583(3) 0.3634(3) 0.0346(9) Uani 1 1 d . . . . .
H27A H 0.362864 0.717727 0.390691 0.052 Uiso 1 1 calc R U . . .
H27B H 0.350119 0.602415 0.387161 0.052 Uiso 1 1 calc R U . . .
H27C H 0.372434 0.662110 0.303622 0.052 Uiso 1 1 calc R U . . .
C26 C 0.5442(3) 0.5523(3) 0.3386(2) 0.0251(7) Uani 1 1 d . . . . .
H26A H 0.534384 0.554390 0.278141 0.038 Uiso 1 1 calc R U . . .
H26B H 0.504722 0.497608 0.361741 0.038 Uiso 1 1 calc R U . . .
H26C H 0.618983 0.544214 0.351242 0.038 Uiso 1 1 calc R U . . .

loop_
_atom_site_aniso_label
_atom_site_aniso_U_11
_atom_site_aniso_U_22
_atom_site_aniso_U_33
_atom_site_aniso_U_23
_atom_site_aniso_U_13
_atom_site_aniso_U_12
Au1 0.01101(4) 0.01271(4) 0.00987(4) -0.00123(4) 0.00013(4) 0.00148(4)
Cl1 0.0168(3) 0.0249(4) 0.0182(3) -0.0051(3) 0.0046(3) 0.0033(3)
O1 0.0092(10) 0.0189(11) 0.0195(11) 0.0036(9) -0.0031(8) 0.0012(8)
N1 0.0118(12) 0.0136(11) 0.0118(11) 0.0000(8) -0.0010(9) 0.0022(10)
N2 0.0097(11) 0.0119(10) 0.0123(12) -0.0019(8) 0.0006(8) 0.0006(8)
C1 0.0123(13) 0.0102(13) 0.0097(12) -0.0016(9) -0.0012(10) 0.0007(10)
C9 0.0125(12) 0.0126(12) 0.0106(11) -0.0011(11) -0.0010(9) 0.0018(11)
C7 0.0113(13) 0.0146(13) 0.0138(13) -0.0001(10) -0.0020(10) 0.0000(10)
C19 0.0123(13) 0.0146(12) 0.0120(12) -0.0002(9) -0.0003(10) 0.0048(11)
C3 0.0106(12) 0.0143(12) 0.0129(13) -0.0031(9) 0.0002(11) -0.0001(10)
C2 0.0127(13) 0.0156(14) 0.0144(14) -0.0039(11) 0.0006(10) 0.0019(11)
C4 0.0160(16) 0.0202(14) 0.0158(14) -0.0068(11) 0.0024(11) -0.0005(11)
C10 0.0163(14) 0.0183(14) 0.0167(14) -0.0035(12) 0.0011(11) 0.0044(12)
C13 0.0141(15) 0.0208(15) 0.0211(15) -0.0012(12) -0.0052(11) 0.0009(12)
C31 0.0123(14) 0.0282(17) 0.0220(17) 0.0003(12) -0.0020(12) -0.0025(12)
C22 0.0260(17) 0.0246(17) 0.0149(14) 0.0029(13) -0.0001(13) 0.0103(13)
C6 0.0196(15) 0.0189(14) 0.0131(14) 0.0012(11) -0.0018(11) 0.0000(11)
C5 0.0232(17) 0.0243(16) 0.0099(13) -0.0040(11) -0.0002(11) -0.0008(12)
C16 0.0292(17) 0.0141(13) 0.0286(17) 0.0011(12) -0.0087(15) -0.0024(14)
C28 0.0167(13) 0.0169(13) 0.0238(14) -0.0020(16) -0.0005(12) -0.0015(11)
C14 0.0136(14) 0.0148(14) 0.0188(15) -0.0004(11) -0.0035(11) 0.0032(11)
C8 0.0117(12) 0.0152(13) 0.0109(14) 0.0010(10) -0.0021(10) 0.0020(10)
C24 0.0141(14) 0.0136(14) 0.0176(14) -0.0016(11) 0.0019(11) 0.0042(11)
C11 0.0244(17) 0.0144(14) 0.0223(16) -0.0066(12) -0.0031(13) 0.0034(12)
C29 0.0163(15) 0.038(2) 0.037(2) -0.0048(18) 0.0041(14) -0.0008(16)
C12 0.0253(17) 0.0203(16) 0.0186(16) -0.0042(12) -0.0058(13) -0.0013(13)
C20 0.0137(14) 0.0184(15) 0.0134(14) -0.0035(11) -0.0015(11) 0.0038(11)
C21 0.0168(15) 0.0248(16) 0.0170(15) -0.0018(12) -0.0029(12) 0.0054(12)
C23 0.0205(14) 0.0178(16) 0.0205(14) 0.0051(12) 0.0049(12) 0.0049(11)
C25 0.0143(15) 0.0259(16) 0.0154(14) -0.0054(12) 0.0009(11) -0.0001(12)
C18 0.0271(17) 0.0208(16) 0.0172(15) 0.0038(12) -0.0025(13) -0.0074(13)
C17 0.0180(14) 0.0261(16) 0.0244(16) -0.0018(14) 0.0014(14) -0.0068(12)
C30 0.028(2) 0.028(2) 0.069(3) -0.023(2) -0.007(2) 0.0031(16)
C15 0.0192(14) 0.0182(15) 0.0122(13) 0.0013(11) -0.0002(11) -0.0021(11)
C27 0.0160(17) 0.042(2) 0.046(2) 0.0029(19) 0.0024(16) -0.0011(16)
C26 0.0292(19) 0.0245(18) 0.0216(17) -0.0034(13) -0.0017(14) -0.0034(14)

loop_
_atom_type_symbol
_atom_type_description
_atom_type_scat_dispersion_real
_atom_type_scat_dispersion_imag
_atom_type_scat_source
C C 0.0033 0.0016 'International Tables Vol C Tables 4.2.6.8 and 6.1.1.4'
H H 0.0000 0.0000 'International Tables Vol C Tables 4.2.6.8 and 6.1.1.4'
Au Au -2.0133 8.8022 'International Tables Vol C Tables 4.2.6.8 and 6.1.1.4'
Cl Cl 0.1484 0.1585 'International Tables Vol C Tables 4.2.6.8 and 6.1.1.4'
N N 0.0061 0.0033 'International Tables Vol C Tables 4.2.6.8 and 6.1.1.4'
O O 0.0106 0.0060 'International Tables Vol C Tables 4.2.6.8 and 6.1.1.4'

loop_
_geom_angle_atom_site_label_1
_geom_angle_atom_site_label_2
_geom_angle_atom_site_label_3
_geom_angle
_geom_angle_site_symmetry_1
_geom_angle_site_symmetry_3
_geom_angle_publ_flag
C1 Au1 Cl1 174.47(8) . . ?
C31 O1 C8 111.6(2) . . ?
C1 N1 C2 113.0(2) . . ?
C1 N1 C19 123.0(2) . . ?
C2 N1 C19 123.9(2) . . ?
C1 N2 C3 110.3(2) . . ?
C1 N2 C7 129.2(3) . . ?
C3 N2 C7 120.5(2) . . ?
N1 C1 N2 104.0(2) . . ?
N1 C1 Au1 124.6(2) . . ?
N2 C1 Au1 129.8(2) . . ?
C15 C9 C14 108.7(2) . . ?
C15 C9 C10 108.7(3) . . ?
C14 C9 C10 108.5(2) . . ?
C15 C9 C8 113.3(2) . . ?
C14 C9 C8 110.2(3) . . ?
C10 C9 C8 107.4(2) . . ?
C6 C7 N2 116.9(3) . . ?
C6 C7 C8 122.9(3) . . ?
N2 C7 C8 119.7(3) . . ?
C24 C19 C20 123.7(3) . . ?
C24 C19 N1 118.9(3) . . ?
C20 C19 N1 117.4(3) . . ?
C2 C3 N2 106.2(2) . . ?
C2 C3 C4 133.6(3) . . ?
N2 C3 C4 120.1(3) . . ?
C3 C2 N1 106.4(3) . . ?
C3 C2 H2 126.8 . . ?
N1 C2 H2 126.8 . . ?
C5 C4 C3 118.7(3) . . ?
C5 C4 H4 120.6 . . ?
C3 C4 H4 120.6 . . ?
C11 C10 C9 110.5(3) . . ?
C11 C10 H10A 109.5 . . ?
C9 C10 H10A 109.5 . . ?
C11 C10 H10B 109.5 . . ?
C9 C10 H10B 109.5 . . ?
H10A C10 H10B 108.1 . . ?
C14 C13 C17 109.5(3) . . ?
C14 C13 C12 109.3(3) . . ?
C17 C13 C12 109.8(3) . . ?
C14 C13 H13 109.4 . . ?
C17 C13 H13 109.4 . . ?
C12 C13 H13 109.4 . . ?
O1 C31 H31A 109.5 . . ?
O1 C31 H31B 109.5 . . ?
H31A C31 H31B 109.5 . . ?
O1 C31 H31C 109.5 . . ?
H31A C31 H31C 109.5 . . ?
H31B C31 H31C 109.5 . . ?
C21 C22 C23 121.0(3) . . ?
C21 C22 H22 119.5 . . ?
C23 C22 H22 119.5 . . ?
C7 C6 C5 123.1(3) . . ?
C7 C6 H6 118.4 . . ?
C5 C6 H6 118.4 . . ?
C4 C5 C6 120.2(3) . . ?
C4 C5 H5 119.9 . . ?
C6 C5 H5 119.9 . . ?
C11 C16 C18 109.4(3) . . ?
C11 C16 H16A 109.8 . . ?
C18 C16 H16A 109.8 . . ?
C11 C16 H16B 109.8 . . ?
C18 C16 H16B 109.8 . . ?
H16A C16 H16B 108.2 . . ?
C24 C28 C29 111.8(3) . . ?
C24 C28 C30 110.8(3) . . ?
C29 C28 C30 111.0(3) . . ?
C24 C28 H28 107.7 . . ?
C29 C28 H28 107.7 . . ?
C30 C28 H28 107.7 . . ?
C13 C14 C9 110.6(3) . . ?
C13 C14 H14A 109.5 . . ?
C9 C14 H14A 109.5 . . ?
C13 C14 H14B 109.5 . . ?
C9 C14 H14B 109.5 . . ?
H14A C14 H14B 108.1 . . ?
O1 C8 C7 110.6(2) . . ?
O1 C8 C9 108.9(2) . . ?
C7 C8 C9 113.5(2) . . ?
O1 C8 H8 107.9 . . ?
C7 C8 H8 107.9 . . ?
C9 C8 H8 107.9 . . ?
C19 C24 C23 116.8(3) . . ?
C19 C24 C28 122.3(3) . . ?
C23 C24 C28 120.9(3) . . ?
C12 C11 C16 109.6(3) . . ?
C12 C11 C10 109.7(3) . . ?
C16 C11 C10 109.0(3) . . ?
C12 C11 H11 109.5 . . ?
C16 C11 H11 109.5 . . ?
C10 C11 H11 109.5 . . ?
C28 C29 H29A 109.5 . . ?
C28 C29 H29B 109.5 . . ?
H29A C29 H29B 109.5 . . ?
C28 C29 H29C 109.5 . . ?
H29A C29 H29C 109.5 . . ?
H29B C29 H29C 109.5 . . ?
C11 C12 C13 109.2(3) . . ?
C11 C12 H12A 109.8 . . ?
C13 C12 H12A 109.8 . . ?
C11 C12 H12B 109.8 . . ?
C13 C12 H12B 109.8 . . ?
H12A C12 H12B 108.3 . . ?
C21 C20 C19 116.8(3) . . ?
C21 C20 C25 120.5(3) . . ?
C19 C20 C25 122.5(3) . . ?
C22 C21 C20 121.0(3) . . ?
C22 C21 H21 119.5 . . ?
C20 C21 H21 119.5 . . ?
C22 C23 C24 120.7(3) . . ?
C22 C23 H23 119.7 . . ?
C24 C23 H23 119.7 . . ?
C20 C25 C27 113.1(3) . . ?
C20 C25 C26 109.5(3) . . ?
C27 C25 C26 110.9(3) . . ?
C20 C25 H25 107.7 . . ?
C27 C25 H25 107.7 . . ?
C26 C25 H25 107.7 . . ?
C16 C18 C17 109.1(3) . . ?
C16 C18 C15 110.5(3) . . ?
C17 C18 C15 109.7(3) . . ?
C16 C18 H18 109.2 . . ?
C17 C18 H18 109.2 . . ?
C15 C18 H18 109.2 . . ?
C13 C17 C18 109.0(3) . . ?
C13 C17 H17A 109.9 . . ?
C18 C17 H17A 109.9 . . ?
C13 C17 H17B 109.9 . . ?
C18 C17 H17B 109.9 . . ?
H17A C17 H17B 108.3 . . ?
C28 C30 H30A 109.5 . . ?
C28 C30 H30B 109.5 . . ?
H30A C30 H30B 109.5 . . ?
C28 C30 H30C 109.5 . . ?
H30A C30 H30C 109.5 . . ?
H30B C30 H30C 109.5 . . ?
C9 C15 C18 109.5(3) . . ?
C9 C15 H15A 109.8 . . ?
C18 C15 H15A 109.8 . . ?
C9 C15 H15B 109.8 . . ?
C18 C15 H15B 109.8 . . ?
H15A C15 H15B 108.2 . . ?
C25 C27 H27A 109.5 . . ?
C25 C27 H27B 109.5 . . ?
H27A C27 H27B 109.5 . . ?
C25 C27 H27C 109.5 . . ?
H27A C27 H27C 109.5 . . ?
H27B C27 H27C 109.5 . . ?
C25 C26 H26A 109.5 . . ?
C25 C26 H26B 109.5 . . ?
H26A C26 H26B 109.5 . . ?
C25 C26 H26C 109.5 . . ?
H26A C26 H26C 109.5 . . ?
H26B C26 H26C 109.5 . . ?

loop_
_geom_bond_atom_site_label_1
_geom_bond_atom_site_label_2
_geom_bond_distance
_geom_bond_site_symmetry_2
_geom_bond_publ_flag
Au1 C1 1.992(3) . ?
Au1 Cl1 2.2805(8) . ?
O1 C31 1.418(4) . ?
O1 C8 1.422(3) . ?
N1 C1 1.354(4) . ?
N1 C2 1.373(4) . ?
N1 C19 1.449(3) . ?
N2 C1 1.374(4) . ?
N2 C3 1.414(4) . ?
N2 C7 1.416(4) . ?
C9 C15 1.535(4) . ?
C9 C14 1.536(4) . ?
C9 C10 1.542(4) . ?
C9 C8 1.553(4) . ?
C7 C6 1.359(4) . ?
C7 C8 1.519(4) . ?
C19 C24 1.398(4) . ?
C19 C20 1.403(4) . ?
C3 C2 1.366(4) . ?
C3 C4 1.417(4) . ?
C2 H2 0.9500 . ?
C4 C5 1.355(5) . ?
C4 H4 0.9500 . ?
C10 C11 1.531(5) . ?
C10 H10A 0.9900 . ?
C10 H10B 0.9900 . ?
C13 C14 1.527(5) . ?
C13 C17 1.529(5) . ?
C13 C12 1.534(5) . ?
C13 H13 1.0000 . ?
C31 H31A 0.9800 . ?
C31 H31B 0.9800 . ?
C31 H31C 0.9800 . ?
C22 C21 1.382(5) . ?
C22 C23 1.380(5) . ?
C22 H22 0.9500 . ?
C6 C5 1.425(4) . ?
C6 H6 0.9500 . ?
C5 H5 0.9500 . ?
C16 C11 1.529(5) . ?
C16 C18 1.528(5) . ?
C16 H16A 0.9900 . ?
C16 H16B 0.9900 . ?
C28 C24 1.506(4) . ?
C28 C29 1.521(5) . ?
C28 C30 1.531(5) . ?
C28 H28 1.0000 . ?
C14 H14A 0.9900 . ?
C14 H14B 0.9900 . ?
C8 H8 1.0000 . ?
C24 C23 1.402(4) . ?
C11 C12 1.527(5) . ?
C11 H11 1.0000 . ?
C29 H29A 0.9800 . ?
C29 H29B 0.9800 . ?
C29 H29C 0.9800 . ?
C12 H12A 0.9900 . ?
C12 H12B 0.9900 . ?
C20 C21 1.390(4) . ?
C20 C25 1.509(5) . ?
C21 H21 0.9500 . ?
C23 H23 0.9500 . ?
C25 C27 1.524(5) . ?
C25 C26 1.526(5) . ?
C25 H25 1.0000 . ?
C18 C17 1.534(5) . ?
C18 C15 1.533(4) . ?
C18 H18 1.0000 . ?
C17 H17A 0.9900 . ?
C17 H17B 0.9900 . ?
C30 H30A 0.9800 . ?
C30 H30B 0.9800 . ?
C30 H30C 0.9800 . ?
C15 H15A 0.9900 . ?
C15 H15B 0.9900 . ?
C27 H27A 0.9800 . ?
C27 H27B 0.9800 . ?
C27 H27C 0.9800 . ?
C26 H26A 0.9800 . ?
C26 H26B 0.9800 . ?
C26 H26C 0.9800 . ?
